data_7159575
loop_
_publ_author_name
'Banik, Dipanjan'
'Karak, Anirban'
'Halder, Satyajit'
'Banerjee, Shilpita'
'Mandal, Moumi'
'Maiti, Anwesha'
'Jana, Kuladip'
'Mahapatra, Ajit Kumar'

_publ_section_title
;
 A turn-on fluorescent probe for selective detection of H<sub>2</sub>S in
 environmental samples and bio-imaging in human breast cancer cells.
;
_journal_issue 39
_journal_name_full 'Organic &amp; biomolecular chemistry'
_journal_page_first 8020
_journal_page_last 8030
_journal_paper_doi 10.1039/d3ob01319g
_journal_volume 21
_journal_year 2023
_chemical_formula_moiety 'C31 H20 N4 O5 S'
_chemical_formula_sum 'C31 H20 N4 O5 S'
_chemical_formula_weight 560.57
_space_group_crystal_system triclinic
_space_group_IT_number 2
_space_group_name_Hall '-P 1'
_space_group_name_H-M_alt 'P -1'
_atom_sites_solution_hydrogens geom
_audit_creation_method SHELXL-2016/6
_audit_update_record
;
2023-07-06 deposited with the CCDC.	2023-09-25 downloaded from the CCDC.
;
_cell_angle_alpha 73.356(17)
_cell_angle_beta 87.625(16)
_cell_angle_gamma 79.487(17)
_cell_formula_units_Z 2
_cell_length_a 8.090(4)
_cell_length_b 11.340(6)
_cell_length_c 15.677(8)
_cell_measurement_reflns_used 4344
_cell_measurement_temperature 188
_cell_measurement_theta_max 27.263
_cell_measurement_theta_min 2.634
_cell_volume 1354.7(12)
_computing_cell_refinement 'APEX2(Bruker,2007)and SAINT (Bruker,2007)'
_computing_data_collection 'APEX2 (Bruker, 2007)'
_computing_data_reduction 'SAINT(Bruker,2007)and XPREP(Bruker,2007)'
_computing_molecular_graphics
;    
ORTEP-3 for Windows (Farrugia, 1997), DIAMOND (Brandenburg,
1999) and Mercury (Macrae <i>et al.</i>, 2006)
;
_computing_structure_refinement 'SHELXL-2016/6 (Sheldrick, 2016)'
_computing_structure_solution 'SHELXT 2014/5 (Sheldrick, 2014)'
_diffrn_ambient_temperature 188(2)
_diffrn_measured_fraction_theta_full 0.976
_diffrn_measured_fraction_theta_max 0.967
_diffrn_measurement_device_type 'Bruker SMART APEX II CCD area-detector'
_diffrn_measurement_method '\w and \f'
_diffrn_radiation_type MoK\a
_diffrn_radiation_wavelength 0.71073
_diffrn_reflns_av_R_equivalents 0.0577
_diffrn_reflns_av_unetI/netI 0.0728
_diffrn_reflns_Laue_measured_fraction_full 0.976
_diffrn_reflns_Laue_measured_fraction_max 0.967
_diffrn_reflns_limit_h_max 8
_diffrn_reflns_limit_h_min -10
_diffrn_reflns_limit_k_max 14
_diffrn_reflns_limit_k_min -14
_diffrn_reflns_limit_l_max 20
_diffrn_reflns_limit_l_min -20
_diffrn_reflns_number 13803
_diffrn_reflns_point_group_measured_fraction_full 0.976
_diffrn_reflns_point_group_measured_fraction_max 0.967
_diffrn_reflns_theta_full 25.242
_diffrn_reflns_theta_max 27.263
_diffrn_reflns_theta_min 2.634
_diffrn_source 'fine-focus sealed tube'
_exptl_absorpt_coefficient_mu 0.169
_exptl_absorpt_correction_T_max 0.987
_exptl_absorpt_correction_T_min 0.974
_exptl_absorpt_correction_type multi-scan
_exptl_absorpt_process_details
;
 SADABS 2016/2: Krause, L., Herbst-Irmer, R., Sheldrick G.M. & Stalke D.,
 J. Appl. Cryst. 48 (2015) 3-10
;
_exptl_crystal_colour yellow
_exptl_crystal_density_diffrn 1.374
_exptl_crystal_description block
_exptl_crystal_F_000 580.0
_exptl_crystal_size_max 0.18
_exptl_crystal_size_mid 0.13
_exptl_crystal_size_min 0.08
_refine_diff_density_max 0.375
_refine_diff_density_min -0.508
_refine_diff_density_rms 0.089
_refine_ls_extinction_method none
_refine_ls_goodness_of_fit_ref 1.008
_refine_ls_hydrogen_treatment constr
_refine_ls_matrix_type full
_refine_ls_number_parameters 370
_refine_ls_number_reflns 6095
_refine_ls_number_restraints 0
_refine_ls_restrained_S_all 1.008
_refine_ls_R_factor_all 0.0929
_refine_ls_R_factor_gt 0.0711
_refine_ls_shift/su_max 0.001
_refine_ls_shift/su_mean 0.000
_refine_ls_structure_factor_coef Fsqd
_refine_ls_weighting_details 'w=1/[\s^2^(Fo^2^)+(0.1739P)^2^+0.0766P] where P=(Fo^2^+2Fc^2^)/3'
_refine_ls_weighting_scheme calc
_refine_ls_wR_factor_gt 0.2105
_refine_ls_wR_factor_ref 0.2420
_reflns_Friedel_coverage 0.000
_reflns_number_gt 4344
_reflns_number_total 5893
_reflns_threshold_expression 'I > 2\s(I)'
_cod_data_source_file d3ob01319g2.cif
_cod_data_source_block smligand_a
_cod_depositor_comments
;
The following automatic conversions were performed:

data item '_exptl_absorpt_correction_type' value 'Multi-scan' was
changed to 'multi-scan' in accordance with the
/home/data/users/saulius/crontab/automatic-downloads/rss-feeds/RSC/lib/dictionaries/cif_core.dic
dictionary named 'cif_core.dic' version 2.4.2 last updated on
2011-04-26.

Automatic conversion script
Id: cif_fix_values 8170 2020-07-09 18:12:32Z antanas 

 Adding full bibliography for 7159575.cif.
;
_cod_database_code 7159575
_shelx_shelxl_version_number 2016/6
_shelx_space_group_comment
;
The symmetry employed for this shelxl refinement is uniquely defined
by the following loop, which should always be used as a source of
symmetry information in preference to the above space-group names.
They are only intended as comments.
;

loop_
_space_group_symop_operation_xyz
'x, y, z'
'-x, -y, -z'

loop_
_atom_site_label
_atom_site_type_symbol
_atom_site_fract_x
_atom_site_fract_y
_atom_site_fract_z
_atom_site_U_iso_or_equiv
_atom_site_adp_type
_atom_site_occupancy
_atom_site_site_symmetry_order
_atom_site_calc_flag
_atom_site_refinement_flags_posn
_atom_site_refinement_flags_adp
_atom_site_refinement_flags_occupancy
_atom_site_disorder_assembly
_atom_site_disorder_group
S1 S 0.19956(9) 0.58841(6) 0.61464(4) 0.0453(2) Uani 1 1 d . . . . .
O1 O 0.4645(2) 0.29497(14) 0.48379(10) 0.0394(4) Uani 1 1 d . . . . .
O2 O 0.7537(3) 0.1446(2) 0.55492(17) 0.0681(6) Uani 1 1 d . . . . .
N2 N 0.2548(3) 0.53119(19) 0.19323(13) 0.0467(5) Uani 1 1 d . . . . .
N3 N 0.6560(3) 0.1127(2) 0.61483(17) 0.0528(6) Uani 1 1 d . . . . .
O4 O 0.0571(3) -0.1332(2) 0.64672(18) 0.0796(7) Uani 1 1 d . . . . .
N1 N 0.2901(3) 0.3534(2) 0.62608(13) 0.0486(5) Uani 1 1 d . . . . .
C14 C 0.3964(3) 0.1922(2) 0.52280(14) 0.0365(5) Uani 1 1 d . . . . .
O3 O 0.6862(4) 0.0894(2) 0.69474(17) 0.0862(8) Uani 1 1 d . . . . .
C13 C 0.3576(3) 0.4008(2) 0.43219(15) 0.0378(5) Uani 1 1 d . . . . .
C9 C 0.1653(3) 0.5898(2) 0.41341(16) 0.0421(5) Uani 1 1 d . . . . .
H9 H 0.100163 0.651155 0.437352 0.051 Uiso 1 1 calc R U . . .
C15 C 0.4893(3) 0.0979(2) 0.59026(16) 0.0404(5) Uani 1 1 d . . . . .
C10 C 0.1624(3) 0.6089(2) 0.32191(16) 0.0442(6) Uani 1 1 d . . . . .
H10 H 0.094169 0.681044 0.284725 0.053 Uiso 1 1 calc R U . . .
C19 C 0.2389(3) 0.1766(2) 0.50096(17) 0.0447(6) Uani 1 1 d . . . . .
H19 H 0.175764 0.237604 0.453373 0.054 Uiso 1 1 calc R U . . .
C26 C 0.2933(3) 0.4175(2) 0.16795(15) 0.0421(5) Uani 1 1 d . . . . .
C8 C 0.2598(3) 0.4844(2) 0.47173(15) 0.0391(5) Uani 1 1 d . . . . .
C11 C 0.2600(3) 0.5216(2) 0.28478(15) 0.0406(5) Uani 1 1 d . . . . .
N4 N 0.1978(4) -0.1257(2) 0.66566(19) 0.0645(7) Uani 1 1 d . . . . .
C12 C 0.3606(3) 0.4190(2) 0.34157(15) 0.0401(5) Uani 1 1 d . . . . .
H12 H 0.432523 0.360720 0.317501 0.048 Uiso 1 1 calc R U . . .
C16 C 0.4263(4) -0.0060(2) 0.63857(17) 0.0462(6) Uani 1 1 d . . . . .
H16 H 0.489349 -0.067902 0.685698 0.055 Uiso 1 1 calc R U . . .
C20 C 0.2213(3) 0.6472(2) 0.12601(16) 0.0454(6) Uani 1 1 d . . . . .
C17 C 0.2683(3) -0.0164(2) 0.61576(17) 0.0459(6) Uani 1 1 d . . . . .
C27 C 0.4202(4) 0.4026(3) 0.10877(17) 0.0509(6) Uani 1 1 d . . . . .
H27 H 0.480734 0.468436 0.083309 0.061 Uiso 1 1 calc R U . . .
C7 C 0.2549(3) 0.4627(2) 0.56886(15) 0.0393(5) Uani 1 1 d . . . . .
C18 C 0.1738(3) 0.0734(2) 0.54790(18) 0.0473(6) Uani 1 1 d . . . . .
H18 H 0.064823 0.063671 0.533872 0.057 Uiso 1 1 calc R U . . .
O5 O 0.2874(4) -0.2057(3) 0.7234(2) 0.1048(10) Uani 1 1 d . . . . .
C1 C 0.2281(3) 0.4830(2) 0.71989(16) 0.0432(5) Uani 1 1 d . . . . .
C6 C 0.2746(3) 0.3618(3) 0.71257(16) 0.0476(6) Uani 1 1 d . . . . .
C31 C 0.2047(4) 0.3218(3) 0.20476(18) 0.0506(6) Uani 1 1 d . . . . .
H31 H 0.115836 0.332669 0.244863 0.061 Uiso 1 1 calc R U . . .
C2 C 0.2135(4) 0.5054(3) 0.80381(17) 0.0515(6) Uani 1 1 d . . . . .
H2 H 0.186287 0.588045 0.809160 0.062 Uiso 1 1 calc R U . . .
C28 C 0.4591(4) 0.2915(3) 0.0866(2) 0.0650(8) Uani 1 1 d . . . . .
H28 H 0.546179 0.281156 0.045357 0.078 Uiso 1 1 calc R U . . .
C3 C 0.2399(4) 0.4035(3) 0.87786(18) 0.0616(8) Uani 1 1 d . . . . .
H3 H 0.230235 0.416433 0.935236 0.074 Uiso 1 1 calc R U . . .
C21 C 0.2705(4) 0.7528(3) 0.1355(2) 0.0624(8) Uani 1 1 d . . . . .
H21 H 0.328133 0.748980 0.188062 0.075 Uiso 1 1 calc R U . . .
C25 C 0.1402(4) 0.6540(3) 0.04800(18) 0.0613(8) Uani 1 1 d . . . . .
H25 H 0.106712 0.581691 0.040140 0.074 Uiso 1 1 calc R U . . .
C30 C 0.2462(4) 0.2097(3) 0.1829(2) 0.0614(8) Uani 1 1 d . . . . .
H30 H 0.187078 0.143243 0.208956 0.074 Uiso 1 1 calc R U . . .
C29 C 0.3723(5) 0.1952(3) 0.1238(2) 0.0654(8) Uani 1 1 d . . . . .
H29 H 0.400138 0.118843 0.108418 0.079 Uiso 1 1 calc R U . . .
C5 C 0.2981(5) 0.2596(3) 0.78902(19) 0.0646(8) Uani 1 1 d . . . . .
H5 H 0.325647 0.176492 0.784490 0.077 Uiso 1 1 calc R U . . .
C4 C 0.2803(5) 0.2822(3) 0.87104(19) 0.0692(9) Uani 1 1 d . . . . .
H4 H 0.295840 0.213840 0.923602 0.083 Uiso 1 1 calc R U . . .
C22 C 0.2357(6) 0.8653(3) 0.0681(3) 0.0839(12) Uani 1 1 d . . . . .
H22 H 0.268521 0.938116 0.075434 0.101 Uiso 1 1 calc R U . . .
C24 C 0.1083(5) 0.7668(4) -0.0185(2) 0.0835(12) Uani 1 1 d . . . . .
H24 H 0.053074 0.770845 -0.071844 0.100 Uiso 1 1 calc R U . . .
C23 C 0.1548(6) 0.8717(4) -0.0085(3) 0.0931(14) Uani 1 1 d . . . . .
H23 H 0.131312 0.948562 -0.054296 0.112 Uiso 1 1 calc R U . . .

loop_
_atom_site_aniso_label
_atom_site_aniso_U_11
_atom_site_aniso_U_22
_atom_site_aniso_U_33
_atom_site_aniso_U_23
_atom_site_aniso_U_13
_atom_site_aniso_U_12
S1 0.0546(4) 0.0442(4) 0.0410(4) -0.0148(3) 0.0048(3) -0.0151(3)
O1 0.0356(9) 0.0385(8) 0.0414(8) -0.0058(7) -0.0027(7) -0.0081(7)
O2 0.0388(11) 0.0646(13) 0.0989(17) -0.0172(12) -0.0018(11) -0.0131(10)
N2 0.0626(14) 0.0435(11) 0.0323(10) -0.0072(8) -0.0009(9) -0.0105(10)
N3 0.0502(14) 0.0397(11) 0.0664(15) -0.0093(10) -0.0223(12) -0.0071(10)
O4 0.0695(16) 0.0659(14) 0.1074(19) -0.0184(13) 0.0146(14) -0.0356(12)
N1 0.0660(15) 0.0447(11) 0.0349(10) -0.0109(9) 0.0027(10) -0.0103(10)
C14 0.0394(12) 0.0359(11) 0.0358(11) -0.0123(9) 0.0016(9) -0.0081(9)
O3 0.0985(19) 0.0853(17) 0.0739(15) -0.0058(13) -0.0451(14) -0.0310(15)
C13 0.0382(12) 0.0370(11) 0.0375(11) -0.0070(9) -0.0015(9) -0.0099(9)
C9 0.0443(13) 0.0393(11) 0.0428(12) -0.0128(10) 0.0008(10) -0.0058(10)
C15 0.0425(13) 0.0386(11) 0.0434(12) -0.0150(10) -0.0046(10) -0.0089(10)
C10 0.0482(14) 0.0423(12) 0.0393(12) -0.0072(10) -0.0046(11) -0.0069(11)
C19 0.0426(13) 0.0452(13) 0.0462(13) -0.0115(11) -0.0077(11) -0.0079(10)
C26 0.0458(14) 0.0476(13) 0.0337(11) -0.0098(10) -0.0029(10) -0.0126(11)
C8 0.0421(13) 0.0405(11) 0.0355(11) -0.0079(9) 0.0007(10) -0.0147(10)
C11 0.0450(13) 0.0437(12) 0.0327(11) -0.0078(9) 0.0007(10) -0.0122(10)
N4 0.0773(19) 0.0462(13) 0.0731(16) -0.0113(12) 0.0047(14) -0.0287(13)
C12 0.0419(13) 0.0412(12) 0.0379(11) -0.0125(10) 0.0041(10) -0.0079(10)
C16 0.0571(16) 0.0343(11) 0.0458(13) -0.0079(10) -0.0073(12) -0.0082(11)
C20 0.0453(14) 0.0474(13) 0.0382(12) -0.0044(10) 0.0017(10) -0.0075(11)
C17 0.0545(16) 0.0361(12) 0.0492(14) -0.0111(10) 0.0049(12) -0.0159(11)
C27 0.0569(16) 0.0605(15) 0.0375(12) -0.0127(11) 0.0035(11) -0.0186(13)
C7 0.0393(12) 0.0448(12) 0.0373(11) -0.0135(10) 0.0032(9) -0.0139(10)
C18 0.0402(13) 0.0469(13) 0.0601(15) -0.0195(12) -0.0031(11) -0.0136(11)
O5 0.121(2) 0.0705(16) 0.106(2) 0.0246(15) -0.0273(18) -0.0484(16)
C1 0.0392(13) 0.0550(14) 0.0387(12) -0.0135(10) 0.0001(10) -0.0166(11)
C6 0.0540(16) 0.0535(14) 0.0368(12) -0.0121(11) 0.0010(11) -0.0147(12)
C31 0.0497(15) 0.0542(15) 0.0482(14) -0.0107(12) -0.0027(12) -0.0156(12)
C2 0.0504(15) 0.0671(17) 0.0432(13) -0.0235(12) 0.0049(11) -0.0148(13)
C28 0.069(2) 0.078(2) 0.0506(15) -0.0291(15) 0.0014(14) -0.0014(16)
C3 0.0635(19) 0.088(2) 0.0377(13) -0.0222(14) 0.0049(12) -0.0184(16)
C21 0.077(2) 0.0530(16) 0.0553(16) -0.0098(13) 0.0101(15) -0.0188(15)
C25 0.0537(17) 0.077(2) 0.0448(14) -0.0059(14) -0.0059(13) -0.0072(15)
C30 0.074(2) 0.0498(15) 0.0611(17) -0.0100(13) -0.0192(16) -0.0193(14)
C29 0.083(2) 0.0547(16) 0.0622(17) -0.0259(14) -0.0155(17) -0.0026(16)
C5 0.089(2) 0.0579(17) 0.0424(14) -0.0078(12) 0.0023(15) -0.0116(16)
C4 0.083(2) 0.078(2) 0.0381(14) -0.0053(14) -0.0012(15) -0.0100(18)
C22 0.115(3) 0.0458(16) 0.080(2) -0.0057(16) 0.021(2) -0.0110(18)
C24 0.071(2) 0.104(3) 0.0495(17) 0.0069(18) -0.0086(16) 0.009(2)
C23 0.111(3) 0.070(2) 0.064(2) 0.0111(18) 0.017(2) 0.021(2)

loop_
_atom_type_symbol
_atom_type_description
_atom_type_scat_dispersion_real
_atom_type_scat_dispersion_imag
_atom_type_scat_source
C C 0.0033 0.0016 'International Tables Vol C Tables 4.2.6.8 and 6.1.1.4'
N N 0.0061 0.0033 'International Tables Vol C Tables 4.2.6.8 and 6.1.1.4'
O O 0.0106 0.0060 'International Tables Vol C Tables 4.2.6.8 and 6.1.1.4'
S S 0.1246 0.1234 'International Tables Vol C Tables 4.2.6.8 and 6.1.1.4'
H H 0.0000 0.0000 'International Tables Vol C Tables 4.2.6.8 and 6.1.1.4'

loop_
_geom_angle_atom_site_label_1
_geom_angle_atom_site_label_2
_geom_angle_atom_site_label_3
_geom_angle
_geom_angle_site_symmetry_1
_geom_angle_site_symmetry_3
_geom_angle_publ_flag
C1 S1 C7 88.85(12) . . ?
C14 O1 C13 117.47(18) . . ?
C11 N2 C20 123.2(2) . . ?
C11 N2 C26 117.48(19) . . ?
C20 N2 C26 119.25(19) . . ?
O2 N3 O3 125.4(3) . . ?
O2 N3 C15 117.7(2) . . ?
O3 N3 C15 116.8(3) . . ?
C7 N1 C6 111.3(2) . . ?
O1 C14 C19 123.8(2) . . ?
O1 C14 C15 117.8(2) . . ?
C19 C14 C15 118.3(2) . . ?
C12 C13 C8 122.6(2) . . ?
C12 C13 O1 116.6(2) . . ?
C8 C13 O1 120.7(2) . . ?
C10 C9 C8 122.9(2) . . ?
C10 C9 H9 118.6 . . ?
C8 C9 H9 118.6 . . ?
C16 C15 C14 122.3(2) . . ?
C16 C15 N3 118.3(2) . . ?
C14 C15 N3 119.3(2) . . ?
C9 C10 C11 119.7(2) . . ?
C9 C10 H10 120.1 . . ?
C11 C10 H10 120.1 . . ?
C18 C19 C14 120.3(2) . . ?
C18 C19 H19 119.9 . . ?
C14 C19 H19 119.9 . . ?
C27 C26 C31 120.1(3) . . ?
C27 C26 N2 120.1(2) . . ?
C31 C26 N2 119.7(2) . . ?
C13 C8 C9 115.7(2) . . ?
C13 C8 C7 122.2(2) . . ?
C9 C8 C7 122.1(2) . . ?
C12 C11 C10 118.1(2) . . ?
C12 C11 N2 119.3(2) . . ?
C10 C11 N2 122.6(2) . . ?
O4 N4 O5 124.1(3) . . ?
O4 N4 C17 118.5(3) . . ?
O5 N4 C17 117.4(3) . . ?
C13 C12 C11 120.9(2) . . ?
C13 C12 H12 119.6 . . ?
C11 C12 H12 119.6 . . ?
C17 C16 C15 117.2(2) . . ?
C17 C16 H16 121.4 . . ?
C15 C16 H16 121.4 . . ?
C21 C20 C25 119.1(3) . . ?
C21 C20 N2 121.6(2) . . ?
C25 C20 N2 119.3(3) . . ?
C16 C17 C18 122.3(2) . . ?
C16 C17 N4 118.6(2) . . ?
C18 C17 N4 119.1(3) . . ?
C26 C27 C28 119.6(3) . . ?
C26 C27 H27 120.2 . . ?
C28 C27 H27 120.2 . . ?
N1 C7 C8 124.1(2) . . ?
N1 C7 S1 115.34(18) . . ?
C8 C7 S1 120.58(18) . . ?
C19 C18 C17 119.4(2) . . ?
C19 C18 H18 120.3 . . ?
C17 C18 H18 120.3 . . ?
C6 C1 C2 120.8(2) . . ?
C6 C1 S1 109.71(18) . . ?
C2 C1 S1 129.5(2) . . ?
N1 C6 C1 114.8(2) . . ?
N1 C6 C5 124.9(3) . . ?
C1 C6 C5 120.3(2) . . ?
C26 C31 C30 119.8(3) . . ?
C26 C31 H31 120.1 . . ?
C30 C31 H31 120.1 . . ?
C3 C2 C1 117.7(3) . . ?
C3 C2 H2 121.2 . . ?
C1 C2 H2 121.2 . . ?
C29 C28 C27 120.5(3) . . ?
C29 C28 H28 119.8 . . ?
C27 C28 H28 119.8 . . ?
C2 C3 C4 121.8(3) . . ?
C2 C3 H3 119.1 . . ?
C4 C3 H3 119.1 . . ?
C20 C21 C22 120.1(3) . . ?
C20 C21 H21 120.0 . . ?
C22 C21 H21 120.0 . . ?
C20 C25 C24 119.8(4) . . ?
C20 C25 H25 120.1 . . ?
C24 C25 H25 120.1 . . ?
C29 C30 C31 119.9(3) . . ?
C29 C30 H30 120.0 . . ?
C31 C30 H30 120.0 . . ?
C30 C29 C28 120.0(3) . . ?
C30 C29 H29 120.0 . . ?
C28 C29 H29 120.0 . . ?
C4 C5 C6 118.5(3) . . ?
C4 C5 H5 120.8 . . ?
C6 C5 H5 120.8 . . ?
C5 C4 C3 120.9(3) . . ?
C5 C4 H4 119.6 . . ?
C3 C4 H4 119.6 . . ?
C23 C22 C21 120.6(4) . . ?
C23 C22 H22 119.7 . . ?
C21 C22 H22 119.7 . . ?
C23 C24 C25 121.1(4) . . ?
C23 C24 H24 119.4 . . ?
C25 C24 H24 119.4 . . ?
C24 C23 C22 119.3(3) . . ?
C24 C23 H23 120.4 . . ?
C22 C23 H23 120.4 . . ?

loop_
_geom_bond_atom_site_label_1
_geom_bond_atom_site_label_2
_geom_bond_distance
_geom_bond_site_symmetry_2
_geom_bond_publ_flag
S1 C1 1.734(3) . ?
S1 C7 1.753(2) . ?
O1 C14 1.354(3) . ?
O1 C13 1.402(3) . ?
O2 N3 1.219(3) . ?
N2 C11 1.410(3) . ?
N2 C20 1.419(3) . ?
N2 C26 1.432(3) . ?
N3 O3 1.229(3) . ?
N3 C15 1.470(3) . ?
O4 N4 1.212(4) . ?
N1 C7 1.295(3) . ?
N1 C6 1.385(3) . ?
C14 C19 1.388(3) . ?
C14 C15 1.397(3) . ?
C13 C12 1.376(3) . ?
C13 C8 1.390(3) . ?
C9 C10 1.389(3) . ?
C9 C8 1.396(3) . ?
C9 H9 0.9500 . ?
C15 C16 1.377(3) . ?
C10 C11 1.396(4) . ?
C10 H10 0.9500 . ?
C19 C18 1.375(4) . ?
C19 H19 0.9500 . ?
C26 C27 1.375(4) . ?
C26 C31 1.384(4) . ?
C8 C7 1.471(3) . ?
C11 C12 1.389(3) . ?
N4 O5 1.229(4) . ?
N4 C17 1.462(3) . ?
C12 H12 0.9500 . ?
C16 C17 1.376(4) . ?
C16 H16 0.9500 . ?
C20 C21 1.376(4) . ?
C20 C25 1.388(4) . ?
C17 C18 1.384(4) . ?
C27 C28 1.381(4) . ?
C27 H27 0.9500 . ?
C18 H18 0.9500 . ?
C1 C6 1.394(4) . ?
C1 C2 1.406(3) . ?
C6 C5 1.399(4) . ?
C31 C30 1.388(4) . ?
C31 H31 0.9500 . ?
C2 C3 1.375(4) . ?
C2 H2 0.9500 . ?
C28 C29 1.381(5) . ?
C28 H28 0.9500 . ?
C3 C4 1.389(5) . ?
C3 H3 0.9500 . ?
C21 C22 1.395(4) . ?
C21 H21 0.9500 . ?
C25 C24 1.388(5) . ?
C25 H25 0.9500 . ?
C30 C29 1.370(5) . ?
C30 H30 0.9500 . ?
C29 H29 0.9500 . ?
C5 C4 1.378(4) . ?
C5 H5 0.9500 . ?
C4 H4 0.9500 . ?
C22 C23 1.370(6) . ?
C22 H22 0.9500 . ?
C24 C23 1.363(6) . ?
C24 H24 0.9500 . ?
C23 H23 0.9500 . ?

loop_
_geom_torsion_atom_site_label_1
_geom_torsion_atom_site_label_2
_geom_torsion_atom_site_label_3
_geom_torsion_atom_site_label_4
_geom_torsion
_geom_torsion_site_symmetry_1
_geom_torsion_site_symmetry_2
_geom_torsion_site_symmetry_3
_geom_torsion_site_symmetry_4
_geom_torsion_publ_flag
C13 O1 C14 C19 13.4(3) . . . . ?
C13 O1 C14 C15 -165.2(2) . . . . ?
C14 O1 C13 C12 -98.7(2) . . . . ?
C14 O1 C13 C8 83.9(3) . . . . ?
O1 C14 C15 C16 175.1(2) . . . . ?
C19 C14 C15 C16 -3.6(4) . . . . ?
O1 C14 C15 N3 -1.0(3) . . . . ?
C19 C14 C15 N3 -179.7(2) . . . . ?
O2 N3 C15 C16 135.5(3) . . . . ?
O3 N3 C15 C16 -43.1(3) . . . . ?
O2 N3 C15 C14 -48.2(3) . . . . ?
O3 N3 C15 C14 133.1(3) . . . . ?
C8 C9 C10 C11 -1.5(4) . . . . ?
O1 C14 C19 C18 -175.5(2) . . . . ?
C15 C14 C19 C18 3.1(4) . . . . ?
C11 N2 C26 C27 -123.6(3) . . . . ?
C20 N2 C26 C27 53.4(3) . . . . ?
C11 N2 C26 C31 55.0(3) . . . . ?
C20 N2 C26 C31 -127.9(3) . . . . ?
C12 C13 C8 C9 -0.7(3) . . . . ?
O1 C13 C8 C9 176.6(2) . . . . ?
C12 C13 C8 C7 178.8(2) . . . . ?
O1 C13 C8 C7 -4.0(3) . . . . ?
C10 C9 C8 C13 2.5(4) . . . . ?
C10 C9 C8 C7 -176.9(2) . . . . ?
C9 C10 C11 C12 -1.4(4) . . . . ?
C9 C10 C11 N2 175.9(2) . . . . ?
C20 N2 C11 C12 -151.7(2) . . . . ?
C26 N2 C11 C12 25.2(3) . . . . ?
C20 N2 C11 C10 31.0(4) . . . . ?
C26 N2 C11 C10 -152.1(2) . . . . ?
C8 C13 C12 C11 -2.2(4) . . . . ?
O1 C13 C12 C11 -179.6(2) . . . . ?
C10 C11 C12 C13 3.2(4) . . . . ?
N2 C11 C12 C13 -174.1(2) . . . . ?
C14 C15 C16 C17 2.3(4) . . . . ?
N3 C15 C16 C17 178.5(2) . . . . ?
C11 N2 C20 C21 32.3(4) . . . . ?
C26 N2 C20 C21 -144.6(3) . . . . ?
C11 N2 C20 C25 -149.1(3) . . . . ?
C26 N2 C20 C25 34.0(4) . . . . ?
C15 C16 C17 C18 -0.6(4) . . . . ?
C15 C16 C17 N4 179.9(2) . . . . ?
O4 N4 C17 C16 178.4(3) . . . . ?
O5 N4 C17 C16 -3.0(4) . . . . ?
O4 N4 C17 C18 -1.1(4) . . . . ?
O5 N4 C17 C18 177.5(3) . . . . ?
C31 C26 C27 C28 -0.2(4) . . . . ?
N2 C26 C27 C28 178.4(2) . . . . ?
C6 N1 C7 C8 -179.9(2) . . . . ?
C6 N1 C7 S1 0.2(3) . . . . ?
C13 C8 C7 N1 -24.0(4) . . . . ?
C9 C8 C7 N1 155.5(3) . . . . ?
C13 C8 C7 S1 155.9(2) . . . . ?
C9 C8 C7 S1 -24.7(3) . . . . ?
C1 S1 C7 N1 0.4(2) . . . . ?
C1 S1 C7 C8 -179.5(2) . . . . ?
C14 C19 C18 C17 -1.5(4) . . . . ?
C16 C17 C18 C19 0.2(4) . . . . ?
N4 C17 C18 C19 179.7(2) . . . . ?
C7 S1 C1 C6 -0.8(2) . . . . ?
C7 S1 C1 C2 178.0(3) . . . . ?
C7 N1 C6 C1 -0.9(3) . . . . ?
C7 N1 C6 C5 177.5(3) . . . . ?
C2 C1 C6 N1 -177.8(2) . . . . ?
S1 C1 C6 N1 1.2(3) . . . . ?
C2 C1 C6 C5 3.7(4) . . . . ?
S1 C1 C6 C5 -177.3(2) . . . . ?
C27 C26 C31 C30 1.1(4) . . . . ?
N2 C26 C31 C30 -177.6(2) . . . . ?
C6 C1 C2 C3 -2.6(4) . . . . ?
S1 C1 C2 C3 178.7(2) . . . . ?
C26 C27 C28 C29 -0.4(4) . . . . ?
C1 C2 C3 C4 0.2(5) . . . . ?
C25 C20 C21 C22 1.3(5) . . . . ?
N2 C20 C21 C22 179.9(3) . . . . ?
C21 C20 C25 C24 -0.7(5) . . . . ?
N2 C20 C25 C24 -179.4(3) . . . . ?
C26 C31 C30 C29 -1.2(4) . . . . ?
C31 C30 C29 C28 0.5(4) . . . . ?
C27 C28 C29 C30 0.3(5) . . . . ?
N1 C6 C5 C4 179.3(3) . . . . ?
C1 C6 C5 C4 -2.4(5) . . . . ?
C6 C5 C4 C3 0.0(5) . . . . ?
C2 C3 C4 C5 1.0(5) . . . . ?
C20 C21 C22 C23 -0.9(6) . . . . ?
C20 C25 C24 C23 -0.2(5) . . . . ?
C25 C24 C23 C22 0.6(6) . . . . ?
C21 C22 C23 C24 0.0(6) . . . . ?
